data_7100824
_journal_name_full 'Chemical Communications'
_journal_paper_doi 10.1039/b516807d
_journal_year 2006
_chemical_formula_sum 'C27 H67 Co N12 O29'
_chemical_formula_weight 1082.86
_space_group_IT_number 15
_symmetry_cell_setting monoclinic
_symmetry_space_group_name_Hall '-C 2yc'
_symmetry_space_group_name_H-M 'C 1 2/c 1'
_cell_angle_alpha 90.00
_cell_angle_beta 90.24(3)
_cell_angle_gamma 90.00
_cell_formula_units_Z 4
_cell_length_a 16.403(5)
_cell_length_b 29.471(7)
_cell_length_c 10.954(6)
_cell_measurement_temperature 293(2)
_cell_volume 5295(3)
_diffrn_ambient_temperature 293(2)
_exptl_crystal_density_diffrn 1.358
_cod_original_sg_symbol_H-M 'C 2/c'
_cod_database_code 7100824

loop_
_symmetry_equiv_pos_as_xyz
'x, y, z'
'-x, y, -z+1/2'
'x+1/2, y+1/2, z'
'-x+1/2, y+1/2, -z+1/2'
'-x, -y, -z'
'x, -y, z-1/2'
'-x+1/2, -y+1/2, -z'
'x+1/2, -y+1/2, z-1/2'

loop_
_atom_site_label
_atom_site_type_symbol
_atom_site_fract_x
_atom_site_fract_y
_atom_site_fract_z
_atom_site_U_iso_or_equiv
_atom_site_adp_type
_atom_site_occupancy
_atom_site_symmetry_multiplicity
_atom_site_calc_flag
_atom_site_refinement_flags
_atom_site_disorder_assembly
_atom_site_disorder_group
Co1 Co 0.5000 0.14403(2) 0.7500 0.0604(2) Uani 1 2 d S . .
O1 O 0.28466(17) -0.21465(10) 0.7294(3) 0.1042(10) Uani 1 1 d . . .
O2 O 0.34900(17) -0.27136(11) 0.8177(4) 0.1322(14) Uani 1 1 d . . .
O3 O 0.55982(16) -0.06547(8) 0.7030(2) 0.0844(8) Uani 1 1 d . . .
N1 N 0.59755(16) 0.14746(9) 0.8485(2) 0.0625(7) Uani 1 1 d . . .
N2 N 0.71669(18) 0.17993(10) 0.8814(3) 0.0760(8) Uani 1 1 d . . .
H2 H 0.7581 0.1976 0.8735 0.091 Uiso 0.50 1 calc PR . .
N3 N 0.55373(17) 0.19014(9) 0.6564(2) 0.0609(7) Uani 1 1 d . . .
N4 N 0.65680(19) 0.23882(10) 0.6432(3) 0.0750(8) Uani 1 1 d . . .
H4 H 0.7019 0.2526 0.6584 0.090 Uiso 0.50 1 calc PR . .
N5 N 0.54348(17) 0.09542(9) 0.6539(3) 0.0621(7) Uani 1 1 d . . .
N6 N 0.55789(18) 0.02120(10) 0.6290(3) 0.0735(8) Uani 1 1 d . . .
H6 H 0.5529 -0.0075 0.6401 0.088 Uiso 0.50 1 calc PR . .
C1 C 0.6321(2) 0.12812(13) 0.9490(3) 0.0717(10) Uani 1 1 d . . .
H1 H 0.6090 0.1052 0.9957 0.086 Uiso 1 1 calc R . .
C2 C 0.7055(2) 0.14767(14) 0.9701(4) 0.0866(12) Uani 1 1 d . . .
H2A H 0.7416 0.1406 1.0329 0.104 Uiso 1 1 calc R . .
C3 C 0.5381(3) 0.21840(13) 0.5606(3) 0.0773(10) Uani 1 1 d . . .
H3 H 0.4923 0.2178 0.5103 0.093 Uiso 1 1 calc R . .
C4 C 0.6026(3) 0.24797(15) 0.5521(4) 0.0957(14) Uani 1 1 d . . .
H4A H 0.6083 0.2706 0.4935 0.115 Uiso 1 1 calc R . .
C5 C 0.6512(2) 0.17861(12) 0.8103(3) 0.0636(9) Uani 1 1 d . . .
C6 C 0.6250(2) 0.20383(11) 0.7038(3) 0.0623(8) Uani 1 1 d . . .
C7 C 0.5924(2) 0.08846(13) 0.5544(3) 0.0764(10) Uani 1 1 d . . .
H7 H 0.6156 0.1110 0.5064 0.092 Uiso 1 1 calc R . .
C8 C 0.6013(2) 0.04221(14) 0.5374(3) 0.0819(11) Uani 1 1 d . . .
H8 H 0.6309 0.0280 0.4761 0.098 Uiso 1 1 calc R . .
C9 C 0.52513(19) 0.05404(11) 0.6970(3) 0.0610(8) Uani 1 1 d . . .
C10 C 0.5000 -0.13628(15) 0.7500 0.0602(12) Uani 1 2 d S . .
C11 C 0.4280(2) -0.16028(12) 0.7585(3) 0.0654(9) Uani 1 1 d . . .
H11 H 0.3789 -0.1446 0.7635 0.079 Uiso 1 1 calc R . .
C12 C 0.4274(2) -0.20742(12) 0.7596(3) 0.0653(9) Uani 1 1 d . . .
C13 C 0.5000 -0.23073(17) 0.7500 0.0672(13) Uani 1 2 d S . .
H13 H 0.5000 -0.2623 0.7500 0.081 Uiso 1 2 calc SR . .
C14 C 0.3479(2) -0.23290(15) 0.7699(4) 0.0826(11) Uani 1 1 d . . .
C15 C 0.5000 -0.08597(18) 0.7500 0.0681(13) Uani 1 2 d S . .

loop_
_atom_site_aniso_label
_atom_site_aniso_U_11
_atom_site_aniso_U_22
_atom_site_aniso_U_33
_atom_site_aniso_U_23
_atom_site_aniso_U_13
_atom_site_aniso_U_12
Co1 0.0580(4) 0.0564(4) 0.0669(4) 0.000 0.0016(3) 0.000
O1 0.0640(17) 0.089(2) 0.159(3) 0.0080(19) -0.0092(18) -0.0142(15)
O2 0.076(2) 0.092(2) 0.229(4) 0.049(3) -0.001(2) -0.0170(17)
O3 0.0830(18) 0.0602(15) 0.110(2) 0.0014(14) 0.0211(15) -0.0039(13)
N1 0.0646(16) 0.0598(16) 0.0632(17) 0.0043(15) 0.0028(14) -0.0018(15)
N2 0.0650(19) 0.080(2) 0.082(2) 0.0188(18) -0.0116(16) -0.0069(16)
N3 0.0669(18) 0.0559(17) 0.0599(17) 0.0067(14) -0.0052(14) -0.0068(14)
N4 0.079(2) 0.0701(19) 0.076(2) 0.0197(16) -0.0150(17) -0.0099(16)
N5 0.0654(18) 0.0592(17) 0.0618(18) 0.0019(13) 0.0119(14) -0.0032(13)
N6 0.077(2) 0.0654(19) 0.078(2) -0.0077(16) 0.0199(16) 0.0024(15)
C1 0.070(2) 0.076(2) 0.069(2) 0.0151(19) -0.0026(19) 0.0030(19)
C2 0.080(3) 0.100(3) 0.079(3) 0.022(2) -0.017(2) 0.002(2)
C3 0.086(3) 0.076(3) 0.070(2) 0.005(2) -0.013(2) -0.007(2)
C4 0.108(3) 0.095(3) 0.084(3) 0.033(2) -0.016(3) -0.026(3)
C5 0.055(2) 0.065(2) 0.071(2) 0.0096(18) -0.0035(17) -0.0037(17)
C6 0.061(2) 0.060(2) 0.065(2) 0.0085(17) -0.0006(17) -0.0082(17)
C7 0.082(3) 0.074(3) 0.073(2) 0.000(2) 0.020(2) -0.006(2)
C8 0.090(3) 0.082(3) 0.074(3) -0.006(2) 0.026(2) 0.002(2)
C9 0.056(2) 0.064(2) 0.063(2) 0.0029(17) 0.0072(15) 0.0036(16)
C10 0.065(3) 0.048(3) 0.068(3) 0.000 0.005(2) 0.000
C11 0.060(2) 0.065(2) 0.071(2) 0.0002(18) 0.0058(17) -0.0015(17)
C12 0.069(2) 0.062(2) 0.065(2) 0.0014(17) 0.0023(17) -0.0042(18)
C13 0.065(3) 0.058(3) 0.079(3) 0.000 -0.002(3) 0.000
C14 0.057(2) 0.075(3) 0.116(3) 0.002(2) -0.005(2) -0.012(2)
C15 0.063(3) 0.068(3) 0.073(3) 0.000 0.001(3) 0.000

loop_
_geom_bond_atom_site_label_1
_geom_bond_atom_site_label_2
_geom_bond_distance
_geom_bond_site_symmetry_2
_geom_bond_publ_flag
Co1 N5 1.917(3) 2_656 ?
Co1 N5 1.917(3) . ?
Co1 N3 1.919(3) . ?
Co1 N3 1.919(3) 2_656 ?
Co1 N1 1.929(3) 2_656 ?
Co1 N1 1.929(3) . ?
O1 C14 1.249(4) . ?
O2 C14 1.248(5) . ?
O3 C15 1.264(3) . ?
N1 C5 1.340(4) . ?
N1 C1 1.361(4) . ?
N2 C5 1.325(4) . ?
N2 C2 1.372(5) . ?
N3 C6 1.339(4) . ?
N3 C3 1.364(4) . ?
N4 C6 1.334(4) . ?
N4 C4 1.361(5) . ?
N5 C9 1.342(4) . ?
N5 C7 1.371(4) . ?
N6 C9 1.336(4) . ?
N6 C8 1.379(4) . ?
C1 C2 1.354(5) . ?
C3 C4 1.374(5) . ?
C5 C6 1.447(5) . ?
C7 C8 1.384(5) . ?
C9 C9 1.427(6) 2_656 ?
C10 C11 1.381(4) . ?
C10 C11 1.381(4) 2_656 ?
C10 C15 1.483(7) . ?
C11 C12 1.389(5) . ?
C12 C13 1.379(4) . ?
C12 C14 1.509(5) . ?
C13 C12 1.379(4) 2_656 ?
C15 O3 1.264(3) 2_656 ?
